data_4502987
loop_
_publ_author_name
'Springuel, G\'eraldine'
'Norberg, Bernadette'
'Robeyns, Koen'
'Wouters, Johan'
'Leyssens, Tom'

_publ_section_title
;
 Advances in Pharmaceutical Co-crystal Screening: Effective Co-crystal
 Screening through Structural Resemblance
;
_journal_issue 1
_journal_name_full 'Crystal Growth &amp; Design'
_journal_page_first 475
_journal_paper_doi 10.1021/cg201291k
_journal_volume 12
_journal_year 2012
_chemical_absolute_configuration rm
_chemical_formula_moiety 'C8 H14 N2 O2, C4 H6 O6'
_chemical_formula_sum 'C12 H20 N2 O8'
_chemical_formula_weight 320.30
_chemical_name_systematic
; 
 ? 
;
_space_group_IT_number 19
_symmetry_cell_setting orthorhombic
_symmetry_space_group_name_Hall 'P 2ac 2ab'
_symmetry_space_group_name_H-M 'P 21 21 21'
_atom_sites_solution_hydrogens geom
_atom_sites_solution_primary direct
_atom_sites_solution_secondary difmap
_audit_creation_method SHELXL-97
_cell_angle_alpha 90.00
_cell_angle_beta 90.00
_cell_angle_gamma 90.00
_cell_formula_units_Z 4
_cell_length_a 5.9162(2)
_cell_length_b 12.9700(6)
_cell_length_c 20.0643(9)
_cell_measurement_reflns_used 6019
_cell_measurement_temperature 120(2)
_cell_measurement_theta_max 25.3131
_cell_measurement_theta_min 3.0397
_cell_volume 1539.60(11)
_computing_cell_refinement
;
CrysAlisPro, Oxford Diffraction Ltd.,
Version 1.171.34.40 (release 27-08-2010 CrysAlis171 .NET)
(compiled Aug 27 2010,11:50:40)
;
_computing_data_collection
;
CrysAlisPro, Oxford Diffraction Ltd.,
Version 1.171.34.40 (release 27-08-2010 CrysAlis171 .NET)
(compiled Aug 27 2010,11:50:40)
;
_computing_data_reduction
;
CrysAlisPro, Oxford Diffraction Ltd.,
Version 1.171.34.40 (release 27-08-2010 CrysAlis171 .NET)
(compiled Aug 27 2010,11:50:40)
;
_computing_molecular_graphics PLATON
_computing_structure_refinement 'SHELXL-97 (Sheldrick, 1997)'
_computing_structure_solution 'SHELXS-97 (Sheldrick, 1990)'
_diffrn_ambient_temperature 120(2)
_diffrn_detector_area_resol_mean 6.66
_diffrn_measured_fraction_theta_full 0.997
_diffrn_measured_fraction_theta_max 0.997
_diffrn_measurement_device_type 'MAR345 image plate'
_diffrn_measurement_method '81 images, \D\F 2\% '
_diffrn_radiation_monochromator 'Zr filter'
_diffrn_radiation_source 'RU200 rotating anode'
_diffrn_radiation_type MoK\a
_diffrn_radiation_wavelength 0.71073
_diffrn_reflns_av_R_equivalents 0.0520
_diffrn_reflns_av_sigmaI/netI 0.0303
_diffrn_reflns_limit_h_max 7
_diffrn_reflns_limit_h_min -7
_diffrn_reflns_limit_k_max 15
_diffrn_reflns_limit_k_min -14
_diffrn_reflns_limit_l_max 24
_diffrn_reflns_limit_l_min -21
_diffrn_reflns_number 8745
_diffrn_reflns_theta_full 25.37
_diffrn_reflns_theta_max 25.37
_diffrn_reflns_theta_min 3.14
_exptl_absorpt_coefficient_mu 0.117
_exptl_absorpt_correction_T_max 1.00000
_exptl_absorpt_correction_T_min 0.80845
_exptl_absorpt_correction_type multi-scan
_exptl_absorpt_process_details
;
CrysAlisPro, Oxford Diffraction Ltd.,
Version 1.171.34.40 (release 27-08-2010 CrysAlis171 .NET)
(compiled Aug 27 2010,11:50:40)
Empirical absorption correction using spherical harmonics,
 implemented in SCALE3 ABSPACK scaling algorithm.
;
_exptl_crystal_colour translucent
_exptl_crystal_density_diffrn 1.382
_exptl_crystal_density_method 'not measured'
_exptl_crystal_description needle
_exptl_crystal_F_000 680
_exptl_crystal_size_max 0.5
_exptl_crystal_size_mid 0.08
_exptl_crystal_size_min 0.08
_refine_diff_density_max 0.215
_refine_diff_density_min -0.239
_refine_diff_density_rms 0.056
_refine_ls_abs_structure_details 'Flack H D (1983), Acta Cryst. A39, 876-881'
_refine_ls_abs_structure_Flack 1.2(15)
_refine_ls_extinction_method none
_refine_ls_goodness_of_fit_ref 1.042
_refine_ls_hydrogen_treatment constr
_refine_ls_matrix_type full
_refine_ls_number_parameters 204
_refine_ls_number_reflns 1651
_refine_ls_number_restraints 0
_refine_ls_restrained_S_all 1.042
_refine_ls_R_factor_all 0.0387
_refine_ls_R_factor_gt 0.0364
_refine_ls_shift/su_max 0.000
_refine_ls_shift/su_mean 0.000
_refine_ls_structure_factor_coef Fsqd
_refine_ls_weighting_details 'calc w=1/[\s^2^(Fo^2^)+(0.0589P)^2^+0.6272P] where P=(Fo^2^+2Fc^2^)/3'
_refine_ls_weighting_scheme calc
_refine_ls_wR_factor_gt 0.0956
_refine_ls_wR_factor_ref 0.0973
_reflns_number_gt 1578
_reflns_number_total 1651
_reflns_threshold_expression >2sigma(I)
_cod_data_source_file cg201291k_si_003.cif
_cod_data_source_block gs200a2
_cod_original_cell_volume 1539.59(11)
_cod_database_code 4502987

loop_
_symmetry_equiv_pos_as_xyz
'x, y, z'
'-x+1/2, -y, z+1/2'
'-x, y+1/2, -z+1/2'
'x+1/2, -y+1/2, -z'

loop_
_atom_site_label
_atom_site_type_symbol
_atom_site_fract_x
_atom_site_fract_y
_atom_site_fract_z
_atom_site_U_iso_or_equiv
_atom_site_adp_type
_atom_site_occupancy
_atom_site_symmetry_multiplicity
_atom_site_calc_flag
_atom_site_refinement_flags
O1 O 0.0202(3) 0.06136(13) 0.13572(8) 0.0194(4) Uani 1 1 d .
H1 H 0.1446 0.0910 0.1421 0.029 Uiso 1 1 calc R
O2 O 0.0831(3) 0.10627(15) 0.02960(9) 0.0257(4) Uani 1 1 d .
C3 C -0.0260(4) 0.06070(18) 0.07164(13) 0.0176(5) Uani 1 1 d .
C4 C -0.2382(5) -0.00069(19) 0.05456(12) 0.0177(5) Uani 1 1 d .
H4 H -0.3741 0.0403 0.0679 0.021 Uiso 1 1 calc R
O5 O -0.2495(3) -0.02133(14) -0.01404(9) 0.0233(4) Uani 1 1 d .
H5 H -0.3358 0.0215 -0.0324 0.035 Uiso 1 1 calc R
C6 C -0.2420(4) -0.1045(2) 0.09152(12) 0.0164(5) Uani 1 1 d .
H6 H -0.2329 -0.0910 0.1405 0.020 Uiso 1 1 calc R
O7 O -0.0561(3) -0.16656(13) 0.07279(9) 0.0179(4) Uani 1 1 d .
H7 H -0.0813 -0.1932 0.0353 0.027 Uiso 1 1 calc R
C8 C -0.4640(4) -0.15835(19) 0.07675(13) 0.0182(5) Uani 1 1 d .
O9 O -0.6364(3) -0.10670(16) 0.10254(11) 0.0272(5) Uani 1 1 d .
H9 H -0.7583 -0.1311 0.0879 0.041 Uiso 1 1 calc R
O10 O -0.4778(3) -0.23761(13) 0.04570(9) 0.0244(4) Uani 1 1 d .
O21 O 0.9850(3) 0.39227(15) 0.07954(10) 0.0269(4) Uani 1 1 d .
C22 C 0.8302(5) 0.4368(2) 0.10908(13) 0.0207(6) Uani 1 1 d .
C23 C 0.7656(6) 0.5489(2) 0.10317(16) 0.0328(7) Uani 1 1 d .
H23A H 0.7028 0.5639 0.0585 0.039 Uiso 1 1 calc R
H23B H 0.8982 0.5939 0.1109 0.039 Uiso 1 1 calc R
C24 C 0.5869(6) 0.5653(2) 0.15715(16) 0.0324(7) Uani 1 1 d .
H24A H 0.4578 0.6054 0.1394 0.039 Uiso 1 1 calc R
H24B H 0.6519 0.6029 0.1956 0.039 Uiso 1 1 calc R
C25 C 0.5108(5) 0.4572(2) 0.17808(15) 0.0310(7) Uani 1 1 d .
H25A H 0.5033 0.4511 0.2272 0.037 Uiso 1 1 calc R
H25B H 0.3606 0.4405 0.1591 0.037 Uiso 1 1 calc R
N26 N 0.6857(4) 0.38953(17) 0.15062(10) 0.0190(5) Uani 1 1 d .
C27 C 0.6951(4) 0.27912(19) 0.16368(13) 0.0188(5) Uani 1 1 d .
H27 H 0.8295 0.2524 0.1389 0.023 Uiso 1 1 calc R
C28 C 0.7348(5) 0.2534(2) 0.23727(13) 0.0239(6) Uani 1 1 d .
H28A H 0.6078 0.2807 0.2641 0.029 Uiso 1 1 calc R
H28B H 0.7381 0.1776 0.2429 0.029 Uiso 1 1 calc R
C29 C 0.9557(5) 0.2989(3) 0.26280(15) 0.0335(7) Uani 1 1 d .
H29A H 0.9478 0.3744 0.2609 0.050 Uiso 1 1 calc R
H29B H 1.0810 0.2748 0.2349 0.050 Uiso 1 1 calc R
H29C H 0.9804 0.2770 0.3090 0.050 Uiso 1 1 calc R
C30 C 0.4894(5) 0.22383(19) 0.13485(13) 0.0194(5) Uani 1 1 d .
N31 N 0.4282(4) 0.25102(17) 0.07412(12) 0.0254(5) Uani 1 1 d .
H31A H 0.3161 0.2189 0.0542 0.031 Uiso 1 1 calc R
H31B H 0.4996 0.3013 0.0535 0.031 Uiso 1 1 calc R
O32 O 0.3955(3) 0.15338(14) 0.16665(9) 0.0248(4) Uani 1 1 d .

loop_
_atom_site_aniso_label
_atom_site_aniso_U_11
_atom_site_aniso_U_22
_atom_site_aniso_U_33
_atom_site_aniso_U_23
_atom_site_aniso_U_13
_atom_site_aniso_U_12
O1 0.0176(9) 0.0206(9) 0.0200(8) -0.0009(7) -0.0025(8) -0.0056(8)
O2 0.0271(10) 0.0244(9) 0.0255(9) 0.0058(9) -0.0040(8) -0.0084(9)
C3 0.0179(12) 0.0136(10) 0.0214(12) -0.0007(10) -0.0010(11) 0.0034(10)
C4 0.0133(11) 0.0172(11) 0.0225(12) 0.0006(10) -0.0017(10) 0.0026(10)
O5 0.0240(9) 0.0238(9) 0.0221(9) 0.0023(8) -0.0081(8) 0.0015(9)
C6 0.0110(11) 0.0184(12) 0.0197(11) -0.0022(10) -0.0017(10) 0.0021(11)
O7 0.0124(8) 0.0178(8) 0.0237(9) -0.0016(8) -0.0011(7) 0.0027(7)
C8 0.0169(12) 0.0162(11) 0.0216(12) 0.0023(11) -0.0021(11) 0.0005(10)
O9 0.0115(9) 0.0271(10) 0.0431(12) -0.0077(10) 0.0001(8) -0.0001(8)
O10 0.0182(9) 0.0201(9) 0.0349(10) -0.0056(8) -0.0040(8) -0.0020(8)
O21 0.0233(9) 0.0255(9) 0.0319(10) 0.0042(9) 0.0113(9) 0.0012(9)
C22 0.0219(13) 0.0194(12) 0.0209(13) 0.0007(11) 0.0019(11) -0.0051(11)
C23 0.0388(16) 0.0171(12) 0.0426(17) 0.0022(13) 0.0114(15) -0.0027(13)
C24 0.0385(17) 0.0212(13) 0.0375(16) -0.0022(13) 0.0074(14) 0.0009(14)
C25 0.0303(15) 0.0243(14) 0.0383(15) -0.0048(12) 0.0141(14) 0.0020(13)
N26 0.0191(11) 0.0183(10) 0.0197(10) -0.0020(9) 0.0035(8) -0.0013(9)
C27 0.0187(13) 0.0164(12) 0.0213(12) -0.0013(10) 0.0030(10) -0.0024(10)
C28 0.0255(13) 0.0236(13) 0.0227(13) 0.0020(11) -0.0006(12) -0.0070(12)
C29 0.0298(17) 0.0415(16) 0.0291(15) -0.0011(13) -0.0064(13) -0.0079(14)
C30 0.0187(12) 0.0170(11) 0.0224(12) -0.0019(10) 0.0028(11) -0.0010(10)
N31 0.0272(12) 0.0258(11) 0.0232(11) 0.0070(10) -0.0061(10) -0.0120(10)
O32 0.0260(10) 0.0249(9) 0.0236(9) 0.0042(8) -0.0030(8) -0.0116(9)

loop_
_atom_type_symbol
_atom_type_description
_atom_type_scat_dispersion_real
_atom_type_scat_dispersion_imag
_atom_type_scat_source
C C 0.0033 0.0016 'International Tables Vol C Tables 4.2.6.8 and 6.1.1.4'
H H 0.0000 0.0000 'International Tables Vol C Tables 4.2.6.8 and 6.1.1.4'
N N 0.0061 0.0033 'International Tables Vol C Tables 4.2.6.8 and 6.1.1.4'
O O 0.0106 0.0060 'International Tables Vol C Tables 4.2.6.8 and 6.1.1.4'

loop_
_geom_angle_atom_site_label_1
_geom_angle_atom_site_label_2
_geom_angle_atom_site_label_3
_geom_angle
C3 O1 H1 109.5
O2 C3 O1 124.4(2)
O2 C3 C4 122.4(2)
O1 C3 C4 113.2(2)
O5 C4 C3 111.0(2)
O5 C4 C6 107.76(19)
C3 C4 C6 111.2(2)
O5 C4 H4 108.9
C3 C4 H4 108.9
C6 C4 H4 108.9
C4 O5 H5 109.5
O7 C6 C8 111.10(19)
O7 C6 C4 111.0(2)
C8 C6 C4 108.8(2)
O7 C6 H6 108.6
C8 C6 H6 108.6
C4 C6 H6 108.6
C6 O7 H7 109.5
O10 C8 O9 125.5(2)
O10 C8 C6 123.5(2)
O9 C8 C6 111.0(2)
C8 O9 H9 109.5
O21 C22 N26 123.9(2)
O21 C22 C23 126.9(2)
N26 C22 C23 109.1(2)
C22 C23 C24 104.7(2)
C22 C23 H23A 110.8
C24 C23 H23A 110.8
C22 C23 H23B 110.8
C24 C23 H23B 110.8
H23A C23 H23B 108.9
C23 C24 C25 105.7(2)
C23 C24 H24A 110.6
C25 C24 H24A 110.6
C23 C24 H24B 110.6
C25 C24 H24B 110.6
H24A C24 H24B 108.7
N26 C25 C24 103.7(2)
N26 C25 H25A 111.0
C24 C25 H25A 111.0
N26 C25 H25B 111.0
C24 C25 H25B 111.0
H25A C25 H25B 109.0
C22 N26 C27 122.4(2)
C22 N26 C25 114.2(2)
C27 N26 C25 123.3(2)
N26 C27 C28 113.2(2)
N26 C27 C30 111.3(2)
C28 C27 C30 112.7(2)
N26 C27 H27 106.4
C28 C27 H27 106.4
C30 C27 H27 106.4
C29 C28 C27 111.8(2)
C29 C28 H28A 109.3
C27 C28 H28A 109.3
C29 C28 H28B 109.3
C27 C28 H28B 109.3
H28A C28 H28B 107.9
C28 C29 H29A 109.5
C28 C29 H29B 109.5
H29A C29 H29B 109.5
C28 C29 H29C 109.5
H29A C29 H29C 109.5
H29B C29 H29C 109.5
O32 C30 N31 123.2(2)
O32 C30 C27 120.4(2)
N31 C30 C27 116.3(2)
C30 N31 H31A 120.0
C30 N31 H31B 120.0
H31A N31 H31B 120.0

loop_
_geom_bond_atom_site_label_1
_geom_bond_atom_site_label_2
_geom_bond_distance
O1 C3 1.315(3)
O1 H1 0.8400
O2 C3 1.216(3)
C3 C4 1.525(3)
C4 O5 1.404(3)
C4 C6 1.538(3)
C4 H4 1.0000
O5 H5 0.8400
C6 O7 1.413(3)
C6 C8 1.517(3)
C6 H6 1.0000
O7 H7 0.8400
C8 O10 1.205(3)
C8 O9 1.326(3)
O9 H9 0.8400
O21 C22 1.234(3)
C22 N26 1.342(3)
C22 C23 1.509(4)
C23 C24 1.528(4)
C23 H23A 0.9900
C23 H23B 0.9900
C24 C25 1.532(4)
C24 H24A 0.9900
C24 H24B 0.9900
C25 N26 1.464(4)
C25 H25A 0.9900
C25 H25B 0.9900
N26 C27 1.457(3)
C27 C28 1.532(4)
C27 C30 1.527(4)
C27 H27 1.0000
C28 C29 1.523(4)
C28 H28A 0.9900
C28 H28B 0.9900
C29 H29A 0.9800
C29 H29B 0.9800
C29 H29C 0.9800
C30 O32 1.245(3)
C30 N31 1.319(4)
N31 H31A 0.8800
N31 H31B 0.8800

loop_
_geom_torsion_atom_site_label_1
_geom_torsion_atom_site_label_2
_geom_torsion_atom_site_label_3
_geom_torsion_atom_site_label_4
_geom_torsion
O2 C3 C4 O5 16.9(3)
O1 C3 C4 O5 -165.0(2)
O2 C3 C4 C6 136.9(2)
O1 C3 C4 C6 -45.1(3)
O5 C4 C6 O7 60.2(3)
C3 C4 C6 O7 -61.7(3)
O5 C4 C6 C8 -62.3(3)
C3 C4 C6 C8 175.8(2)
O7 C6 C8 O10 -8.5(3)
C4 C6 C8 O10 114.0(3)
O7 C6 C8 O9 171.4(2)
C4 C6 C8 O9 -66.1(3)
O21 C22 C23 C24 -172.4(3)
N26 C22 C23 C24 9.9(3)
C22 C23 C24 C25 -15.3(3)
C23 C24 C25 N26 15.1(3)
O21 C22 N26 C27 -1.5(4)
C23 C22 N26 C27 176.3(2)
O21 C22 N26 C25 -177.9(3)
C23 C22 N26 C25 -0.1(3)
C24 C25 N26 C22 -9.7(3)
C24 C25 N26 C27 173.9(2)
C22 N26 C27 C28 120.1(3)
C25 N26 C27 C28 -63.8(3)
C22 N26 C27 C30 -111.8(3)
C25 N26 C27 C30 64.3(3)
N26 C27 C28 C29 -59.5(3)
C30 C27 C28 C29 173.2(2)
N26 C27 C30 O32 -139.7(2)
C28 C27 C30 O32 -11.3(3)
N26 C27 C30 N31 44.1(3)
C28 C27 C30 N31 172.4(2)
